data_4302453
loop_
_publ_author_name
'Jocelyn Alc\'antara-Garc\'ia'
'Vojtech Jancik'
'Joaqu\'in Barroso'
'Sandra Hidalgo-Bonilla'
'Raymundo Cea-Olivares'
'Rub\'en A. Toscano'
'M\'onica Moya-Cabrera'

_publ_section_title
;
Coordination Diversity of Aluminum Centers Molded by Triazole Based
Chalcogen Ligands
;
_journal_name_full 'Inorganic Chemistry'
_journal_page_first 5874
_journal_page_last 5883
_journal_paper_doi 10.1021/ic900166u
_journal_volume 48
_journal_year 2009
_chemical_formula_moiety 'C28 H26 Al N3 O2 P2'
_chemical_formula_sum 'C28 H26 Al N3 O2 P2'
_chemical_formula_weight 525.44
_chemical_name_systematic
;
 ?
;
_space_group_IT_number 14
_symmetry_cell_setting monoclinic
_symmetry_space_group_name_Hall '-P 2ybc'
_symmetry_space_group_name_H-M 'P 1 21/c 1'
_atom_sites_solution_hydrogens geom
_atom_sites_solution_primary direct
_atom_sites_solution_secondary difmap
_audit_creation_method SHELXL-97
_cell_angle_alpha 90.00
_cell_angle_beta 111.01(4)
_cell_angle_gamma 90.00
_cell_formula_units_Z 4
_cell_length_a 9.972(2)
_cell_length_b 28.684(5)
_cell_length_c 10.075(2)
_cell_measurement_reflns_used 2328
_cell_measurement_temperature 173(2)
_cell_measurement_theta_max 24.36
_cell_measurement_theta_min 2.28
_cell_volume 2690.2(11)
_computing_cell_refinement 'Bruker AXS SAINT (v 7.01A, Bruker 2003)'
_computing_data_collection 'SMART V 5.625 (Bruker, 1999)'
_computing_data_reduction 'Bruker AXS SAINT (v 7.01A, Bruker 2003)'
_computing_molecular_graphics 'Bruker AXS SHELXTL (v 6.12)'
_computing_publication_material 'SHELXL-97 (Sheldrick, 1997)'
_computing_structure_refinement 'SHELXL-97 (Sheldrick, 1997)'
_computing_structure_solution 'SHELXS-97 (Sheldrick, 1990)'
_diffrn_ambient_temperature 173(2)
_diffrn_detector_area_resol_mean 0.661
_diffrn_measured_fraction_theta_full 0.981
_diffrn_measured_fraction_theta_max 0.981
_diffrn_measurement_device_type 'Bruker Smart Apex CCD diffractometer'
_diffrn_measurement_method 'omega scan'
_diffrn_radiation_monochromator graphite
_diffrn_radiation_source 'fine-focus sealed tube'
_diffrn_radiation_type MoK\a
_diffrn_radiation_wavelength 0.71073
_diffrn_reflns_av_R_equivalents 0.0822
_diffrn_reflns_av_sigmaI/netI 0.0909
_diffrn_reflns_limit_h_max 11
_diffrn_reflns_limit_h_min -11
_diffrn_reflns_limit_k_max 34
_diffrn_reflns_limit_k_min -33
_diffrn_reflns_limit_l_max 11
_diffrn_reflns_limit_l_min -11
_diffrn_reflns_number 13787
_diffrn_reflns_theta_full 25.04
_diffrn_reflns_theta_max 25.04
_diffrn_reflns_theta_min 2.13
_diffrn_standards_number 0
_exptl_absorpt_coefficient_mu 0.225
_exptl_absorpt_correction_T_max 0.9831
_exptl_absorpt_correction_T_min 0.9427
_exptl_absorpt_correction_type multi-scan
_exptl_absorpt_process_details 'Sadabs, Sheldrick 2007'
_exptl_crystal_colour colorless
_exptl_crystal_density_diffrn 1.297
_exptl_crystal_density_method 'not measured'
_exptl_crystal_description block
_exptl_crystal_F_000 1096
_exptl_crystal_size_max 0.27
_exptl_crystal_size_mid 0.17
_exptl_crystal_size_min 0.08
_refine_diff_density_max 0.372
_refine_diff_density_min -0.326
_refine_diff_density_rms 0.059
_refine_ls_extinction_method none
_refine_ls_goodness_of_fit_ref 1.005
_refine_ls_hydrogen_treatment constr
_refine_ls_matrix_type full
_refine_ls_number_parameters 328
_refine_ls_number_reflns 4666
_refine_ls_number_restraints 0
_refine_ls_restrained_S_all 1.005
_refine_ls_R_factor_all 0.0980
_refine_ls_R_factor_gt 0.0599
_refine_ls_shift/su_max 0.000
_refine_ls_shift/su_mean 0.000
_refine_ls_structure_factor_coef Fsqd
_refine_ls_weighting_details 'calc w=1/[\s^2^(Fo^2^)+(0.0466P)^2^+0.0000P] where P=(Fo^2^+2Fc^2^)/3'
_refine_ls_weighting_scheme calc
_refine_ls_wR_factor_gt 0.1126
_refine_ls_wR_factor_ref 0.1281
_reflns_number_gt 3145
_reflns_number_total 4666
_reflns_threshold_expression >2sigma(I)
_cod_data_source_file ic900166u_si_004.cif
_cod_data_source_block bb
_cod_depositor_comments
;
The following automatic conversions were performed:
'_symmetry_cell_setting' value 'Monoclinic' changed to 'monoclinic'
according to '/home/saulius/struct/CIF-dictionaries/cif_core.dic'
dictionary named 'cif_core.dic' version 2.4.1 from 2010-06-29.

Automatic conversion script
Id: cif_fix_enum 1527 2010-12-29 10:47:43Z saulius 
;
_cod_database_code 4302453

loop_
_symmetry_equiv_pos_as_xyz
'x, y, z'
'-x, y+1/2, -z+1/2'
'-x, -y, -z'
'x, -y-1/2, z-1/2'

loop_
_atom_site_label
_atom_site_type_symbol
_atom_site_fract_x
_atom_site_fract_y
_atom_site_fract_z
_atom_site_U_iso_or_equiv
_atom_site_adp_type
_atom_site_occupancy
_atom_site_symmetry_multiplicity
_atom_site_calc_flag
_atom_site_refinement_flags
_atom_site_disorder_assembly
_atom_site_disorder_group
P1 P 0.39173(9) 0.16112(3) 0.46682(9) 0.0295(2) Uani 1 1 d . . .
O1 O 0.5503(2) 0.16962(8) 0.5022(2) 0.0343(6) Uani 1 1 d . . .
Al1 Al 0.70574(12) 0.19372(4) 0.64279(11) 0.0389(3) Uani 1 1 d . . .
N1 N 0.2341(3) 0.11149(10) 0.5898(3) 0.0329(7) Uani 1 1 d . . .
C1 C 0.3670(3) 0.12531(11) 0.5996(3) 0.0288(8) Uani 1 1 d . . .
P2 P 0.65485(10) 0.10577(3) 0.79791(9) 0.0287(2) Uani 1 1 d . . .
O2 O 0.7151(2) 0.15329(7) 0.7841(2) 0.0327(6) Uani 1 1 d . . .
N2 N 0.2510(3) 0.08305(10) 0.6994(3) 0.0373(7) Uani 1 1 d . . .
C2 C 0.4644(3) 0.10464(11) 0.7201(3) 0.0282(8) Uani 1 1 d . . .
N3 N 0.3895(3) 0.07799(10) 0.7805(3) 0.0348(7) Uani 1 1 d . . .
C4 C 0.3406(5) 0.25253(15) 0.3925(5) 0.0674(14) Uani 1 1 d . . .
H4A H 0.4146 0.2486 0.3547 0.081 Uiso 1 1 calc R . .
C5 C 0.2779(6) 0.29550(15) 0.3853(5) 0.0702(14) Uani 1 1 d . . .
H5A H 0.3089 0.3212 0.3441 0.084 Uiso 1 1 calc R . .
C6 C 0.1713(5) 0.30080(14) 0.4378(4) 0.0531(11) Uani 1 1 d . . .
H6A H 0.1271 0.3304 0.4328 0.064 Uiso 1 1 calc R . .
C7 C 0.1272(5) 0.26468(15) 0.4970(5) 0.0652(13) Uani 1 1 d . . .
H7A H 0.0531 0.2691 0.5343 0.078 Uiso 1 1 calc R . .
C8 C 0.1894(4) 0.22105(13) 0.5038(5) 0.0522(11) Uani 1 1 d . . .
H8A H 0.1563 0.1955 0.5435 0.063 Uiso 1 1 calc R . .
C9 C 0.3225(4) 0.13076(12) 0.3017(3) 0.0313(8) Uani 1 1 d . . .
C3 C 0.2987(4) 0.21491(12) 0.4532(4) 0.0334(8) Uani 1 1 d . . .
C10 C 0.4152(4) 0.11802(13) 0.2332(4) 0.0411(10) Uani 1 1 d . . .
H10A H 0.5136 0.1269 0.2709 0.049 Uiso 1 1 calc R . .
C11 C 0.3617(5) 0.09196(14) 0.1079(4) 0.0523(11) Uani 1 1 d . . .
H11A H 0.4244 0.0829 0.0603 0.063 Uiso 1 1 calc R . .
C12 C 0.2220(4) 0.07961(13) 0.0538(4) 0.0444(10) Uani 1 1 d . . .
H12A H 0.1870 0.0621 -0.0318 0.053 Uiso 1 1 calc R . .
C13 C 0.1297(4) 0.09224(13) 0.1219(4) 0.0434(10) Uani 1 1 d . . .
H13A H 0.0316 0.0831 0.0841 0.052 Uiso 1 1 calc R . .
C14 C 0.1802(4) 0.11810(12) 0.2449(4) 0.0382(9) Uani 1 1 d . . .
H14A H 0.1163 0.1273 0.2909 0.046 Uiso 1 1 calc R . .
C15 C 0.7039(4) 0.09231(12) 0.9820(4) 0.0311(8) Uani 1 1 d . . .
C16 C 0.6926(4) 0.04720(13) 1.0268(4) 0.0422(10) Uani 1 1 d . . .
H16A H 0.6584 0.0229 0.9588 0.051 Uiso 1 1 calc R . .
C17 C 0.7312(4) 0.03734(15) 1.1712(4) 0.0496(11) Uani 1 1 d . . .
H17A H 0.7226 0.0066 1.2021 0.060 Uiso 1 1 calc R . .
C18 C 0.7821(4) 0.07276(16) 1.2679(4) 0.0513(11) Uani 1 1 d . . .
H18A H 0.8092 0.0662 1.3664 0.062 Uiso 1 1 calc R . .
C19 C 0.7947(4) 0.11734(15) 1.2256(4) 0.0492(11) Uani 1 1 d . . .
H19A H 0.8297 0.1413 1.2944 0.059 Uiso 1 1 calc R . .
C20 C 0.7561(4) 0.12748(13) 1.0819(4) 0.0396(9) Uani 1 1 d . . .
H20A H 0.7654 0.1583 1.0521 0.048 Uiso 1 1 calc R . .
C21 C 0.7288(3) 0.06223(11) 0.7174(3) 0.0279(8) Uani 1 1 d . . .
C22 C 0.6513(4) 0.02257(12) 0.6544(4) 0.0375(9) Uani 1 1 d . . .
H22A H 0.5551 0.0187 0.6501 0.045 Uiso 1 1 calc R . .
C23 C 0.7138(4) -0.01082(13) 0.5988(4) 0.0425(10) Uani 1 1 d . . .
H23A H 0.6609 -0.0378 0.5559 0.051 Uiso 1 1 calc R . .
C24 C 0.8530(4) -0.00546(13) 0.6048(4) 0.0411(9) Uani 1 1 d . . .
H24A H 0.8952 -0.0287 0.5651 0.049 Uiso 1 1 calc R . .
C25 C 0.9311(4) 0.03308(13) 0.6676(4) 0.0380(9) Uani 1 1 d . . .
H25A H 1.0275 0.0365 0.6725 0.046 Uiso 1 1 calc R . .
C26 C 0.8686(4) 0.06700(12) 0.7238(4) 0.0357(9) Uani 1 1 d . . .
H26A H 0.9223 0.0938 0.7671 0.043 Uiso 1 1 calc R . .
C27 C 0.8700(4) 0.18543(19) 0.5851(4) 0.0709(15) Uani 1 1 d . . .
H27A H 0.8785 0.1525 0.5636 0.106 Uiso 1 1 calc R . .
H27B H 0.9575 0.1954 0.6624 0.106 Uiso 1 1 calc R . .
H27C H 0.8572 0.2043 0.5003 0.106 Uiso 1 1 calc R . .
C28 C 0.6619(6) 0.25413(14) 0.7021(5) 0.0870(18) Uani 1 1 d . . .
H28A H 0.5870 0.2508 0.7431 0.130 Uiso 1 1 calc R . .
H28B H 0.6280 0.2750 0.6197 0.130 Uiso 1 1 calc R . .
H28C H 0.7486 0.2672 0.7735 0.130 Uiso 1 1 calc R . .

loop_
_atom_site_aniso_label
_atom_site_aniso_U_11
_atom_site_aniso_U_22
_atom_site_aniso_U_33
_atom_site_aniso_U_23
_atom_site_aniso_U_13
_atom_site_aniso_U_12
P1 0.0295(5) 0.0371(5) 0.0228(5) 0.0011(4) 0.0104(4) 0.0003(4)
O1 0.0333(14) 0.0457(15) 0.0246(13) 0.0023(11) 0.0111(11) -0.0031(11)
Al1 0.0430(7) 0.0438(7) 0.0277(6) 0.0027(5) 0.0101(5) -0.0126(5)
N1 0.0316(17) 0.0404(18) 0.0292(17) 0.0000(14) 0.0138(14) 0.0013(14)
C1 0.0282(19) 0.034(2) 0.028(2) -0.0038(15) 0.0143(16) 0.0024(15)
P2 0.0324(5) 0.0310(5) 0.0240(5) -0.0002(4) 0.0115(4) -0.0011(4)
O2 0.0394(14) 0.0312(13) 0.0260(13) -0.0007(10) 0.0099(11) -0.0073(11)
N2 0.0392(19) 0.0423(18) 0.0340(18) -0.0011(14) 0.0175(15) -0.0045(14)
C2 0.034(2) 0.0289(18) 0.025(2) -0.0045(15) 0.0152(17) 0.0008(15)
N3 0.0368(18) 0.0395(18) 0.0312(17) -0.0010(14) 0.0159(15) -0.0017(14)
C4 0.087(4) 0.056(3) 0.078(3) 0.035(3) 0.052(3) 0.024(3)
C5 0.096(4) 0.045(3) 0.079(4) 0.024(2) 0.043(3) 0.012(3)
C6 0.061(3) 0.037(2) 0.051(3) -0.003(2) 0.007(2) 0.007(2)
C7 0.065(3) 0.046(3) 0.104(4) 0.000(3) 0.054(3) 0.012(2)
C8 0.055(3) 0.036(2) 0.078(3) 0.002(2) 0.039(2) 0.005(2)
C9 0.036(2) 0.036(2) 0.0221(19) 0.0040(15) 0.0109(16) 0.0037(16)
C3 0.039(2) 0.033(2) 0.027(2) 0.0001(16) 0.0096(17) 0.0017(16)
C10 0.034(2) 0.061(3) 0.029(2) -0.0002(19) 0.0122(18) 0.0065(18)
C11 0.056(3) 0.069(3) 0.033(2) -0.006(2) 0.017(2) 0.019(2)
C12 0.049(3) 0.048(2) 0.028(2) -0.0055(18) 0.0038(19) 0.012(2)
C13 0.040(2) 0.047(2) 0.037(2) -0.0016(19) 0.0055(19) -0.0023(18)
C14 0.037(2) 0.047(2) 0.031(2) -0.0059(17) 0.0130(18) -0.0006(18)
C15 0.031(2) 0.037(2) 0.026(2) 0.0049(16) 0.0113(16) 0.0052(16)
C16 0.051(2) 0.041(2) 0.037(2) 0.0028(18) 0.018(2) 0.0013(18)
C17 0.056(3) 0.055(3) 0.041(3) 0.019(2) 0.020(2) 0.015(2)
C18 0.054(3) 0.075(3) 0.027(2) 0.019(2) 0.016(2) 0.024(2)
C19 0.057(3) 0.062(3) 0.025(2) -0.005(2) 0.0105(19) 0.008(2)
C20 0.047(2) 0.042(2) 0.031(2) -0.0007(17) 0.0154(18) 0.0018(18)
C21 0.0302(19) 0.035(2) 0.0208(19) 0.0017(15) 0.0117(15) 0.0022(15)
C22 0.032(2) 0.037(2) 0.044(2) -0.0047(17) 0.0139(18) -0.0012(16)
C23 0.043(2) 0.034(2) 0.048(3) -0.0100(18) 0.0132(19) -0.0008(18)
C24 0.047(2) 0.045(2) 0.033(2) -0.0013(18) 0.0158(19) 0.0092(19)
C25 0.029(2) 0.051(2) 0.033(2) -0.0001(18) 0.0103(17) 0.0040(18)
C26 0.035(2) 0.037(2) 0.032(2) -0.0058(17) 0.0091(17) -0.0090(17)
C27 0.039(3) 0.133(4) 0.038(3) 0.026(3) 0.010(2) -0.015(3)
C28 0.138(5) 0.041(3) 0.064(3) -0.004(2) 0.014(3) -0.015(3)

loop_
_atom_type_symbol
_atom_type_description
_atom_type_scat_dispersion_real
_atom_type_scat_dispersion_imag
_atom_type_scat_source
C C 0.0033 0.0016 'International Tables Vol C Tables 4.2.6.8 and 6.1.1.4'
H H 0.0000 0.0000 'International Tables Vol C Tables 4.2.6.8 and 6.1.1.4'
N N 0.0061 0.0033 'International Tables Vol C Tables 4.2.6.8 and 6.1.1.4'
O O 0.0106 0.0060 'International Tables Vol C Tables 4.2.6.8 and 6.1.1.4'
Al Al 0.0645 0.0514 'International Tables Vol C Tables 4.2.6.8 and 6.1.1.4'
P P 0.1023 0.0942 'International Tables Vol C Tables 4.2.6.8 and 6.1.1.4'

loop_
_geom_angle_atom_site_label_1
_geom_angle_atom_site_label_2
_geom_angle_atom_site_label_3
_geom_angle
_geom_angle_site_symmetry_1
_geom_angle_site_symmetry_3
_geom_angle_publ_flag
O1 P1 C1 109.39(14) . . ?
O1 P1 C3 110.55(15) . . ?
C1 P1 C3 110.55(16) . . ?
O1 P1 C9 108.75(15) . . ?
C1 P1 C9 108.00(16) . . ?
C3 P1 C9 109.54(16) . . ?
P1 O1 Al1 140.56(15) . . ?
O2 Al1 O1 99.07(11) . . ?
O2 Al1 C28 106.53(17) . . ?
O1 Al1 C28 110.93(18) . . ?
O2 Al1 C27 110.24(16) . . ?
O1 Al1 C27 107.20(16) . . ?
C28 Al1 C27 120.7(2) . . ?
N2 N1 C1 106.8(3) . . ?
N1 C1 C2 107.4(3) . . ?
N1 C1 P1 120.8(3) . . ?
C2 C1 P1 131.7(3) . . ?
O2 P2 C2 111.84(14) . . ?
O2 P2 C15 108.68(15) . . ?
C2 P2 C15 107.83(16) . . ?
O2 P2 C21 110.21(14) . . ?
C2 P2 C21 109.71(15) . . ?
C15 P2 C21 108.47(15) . . ?
P2 O2 Al1 137.48(15) . . ?
N1 N2 N3 111.6(3) . . ?
N3 C2 C1 108.0(3) . . ?
N3 C2 P2 119.1(2) . . ?
C1 C2 P2 132.9(3) . . ?
N2 N3 C2 106.2(3) . . ?
C5 C4 C3 121.5(4) . . ?
C6 C5 C4 119.1(4) . . ?
C7 C6 C5 120.9(4) . . ?
C6 C7 C8 120.3(4) . . ?
C3 C8 C7 119.9(4) . . ?
C14 C9 C10 119.7(3) . . ?
C14 C9 P1 120.9(3) . . ?
C10 C9 P1 119.3(3) . . ?
C8 C3 C4 118.2(4) . . ?
C8 C3 P1 123.0(3) . . ?
C4 C3 P1 118.7(3) . . ?
C9 C10 C11 118.9(4) . . ?
C12 C11 C10 120.7(4) . . ?
C11 C12 C13 120.5(4) . . ?
C14 C13 C12 119.7(4) . . ?
C13 C14 C9 120.5(3) . . ?
C20 C15 C16 119.7(3) . . ?
C20 C15 P2 119.3(3) . . ?
C16 C15 P2 121.1(3) . . ?
C15 C16 C17 120.3(4) . . ?
C18 C17 C16 119.0(4) . . ?
C19 C18 C17 121.5(4) . . ?
C18 C19 C20 119.9(4) . . ?
C15 C20 C19 119.7(4) . . ?
C26 C21 C22 119.2(3) . . ?
C26 C21 P2 119.0(3) . . ?
C22 C21 P2 121.7(3) . . ?
C23 C22 C21 119.9(3) . . ?
C22 C23 C24 120.3(3) . . ?
C25 C24 C23 120.6(3) . . ?
C24 C25 C26 119.5(3) . . ?
C21 C26 C25 120.6(3) . . ?

loop_
_geom_bond_atom_site_label_1
_geom_bond_atom_site_label_2
_geom_bond_distance
_geom_bond_site_symmetry_2
_geom_bond_publ_flag
P1 O1 1.511(2) . ?
P1 C1 1.773(3) . ?
P1 C3 1.780(3) . ?
P1 C9 1.783(3) . ?
O1 Al1 1.820(3) . ?
Al1 O2 1.813(2) . ?
Al1 C28 1.933(5) . ?
Al1 C27 1.939(4) . ?
N1 N2 1.334(4) . ?
N1 C1 1.353(4) . ?
C1 C2 1.387(4) . ?
P2 O2 1.516(2) . ?
P2 C2 1.776(3) . ?
P2 C15 1.783(3) . ?
P2 C21 1.786(3) . ?
N2 N3 1.337(4) . ?
C2 N3 1.356(4) . ?
C4 C5 1.372(6) . ?
C4 C3 1.377(5) . ?
C5 C6 1.355(6) . ?
C6 C7 1.345(6) . ?
C7 C8 1.388(5) . ?
C8 C3 1.370(5) . ?
C9 C14 1.375(5) . ?
C9 C10 1.386(5) . ?
C10 C11 1.398(5) . ?
C11 C12 1.348(5) . ?
C12 C13 1.380(5) . ?
C13 C14 1.375(5) . ?
C15 C20 1.388(5) . ?
C15 C16 1.388(5) . ?
C16 C17 1.393(5) . ?
C17 C18 1.373(5) . ?
C18 C19 1.368(5) . ?
C19 C20 1.389(5) . ?
C21 C26 1.379(4) . ?
C21 C22 1.394(4) . ?
C22 C23 1.367(5) . ?
C23 C24 1.376(5) . ?
C24 C25 1.370(5) . ?
C25 C26 1.382(5) . ?
